data_4080604
loop_
_publ_author_name
'Turbervill, Robert S. P.'
'Jupp, Andrew R.'
'McCullough, Phillip S. B.'
'Erg\"o\,cmen, Doruk'
'Goicoechea, Jose M.'

_publ_contact_author
;
 Dr. J. M. Goicoechea           
 Chemistry Research Laboratory
 University of Oxford
 Mansfield Road
 Oxford
 OX1 3TA
 UK
;
_publ_section_title
;
 Synthesis and Characterization of Free and Coordinated
 1,2,3-Tripnictolide Anions
;
_journal_issue 7
_journal_name_full Organometallics
_journal_page_first 2234
_journal_paper_doi 10.1021/om4001296
_journal_volume 32
_journal_year 2013
_chemical_formula_moiety 'C18 H36 K N2 O6, C14 H10 As3, 0.5(C4 H8 O)'
_chemical_formula_sum 'C34 H50 As3 K N2 O6.5'
_chemical_formula_weight 854.62
_chemical_name_systematic
;
 [K(2,2,2-crypt)][As3C2Ph2]*0.5THF
;
_space_group_IT_number 14
_symmetry_cell_setting monoclinic
_symmetry_space_group_name_Hall '-P 2ybc'
_symmetry_space_group_name_H-M 'P 1 21/c 1'
_atom_sites_solution_hydrogens geom
_atom_sites_solution_primary direct
_atom_sites_solution_secondary difmap
_audit_creation_method SHELXL-97
_cell_angle_alpha 90.00
_cell_angle_beta 115.8880(10)
_cell_angle_gamma 90.00
_cell_formula_units_Z 8
_cell_length_a 20.55790(10)
_cell_length_b 21.20580(10)
_cell_length_c 19.8422(2)
_cell_measurement_reflns_used 77157
_cell_measurement_temperature 150(2)
_cell_measurement_theta_max 27.485
_cell_measurement_theta_min 5.097
_cell_volume 7782.09(12)
_computing_cell_refinement
;
KappaCCD software "DENZO" (Otwinowski & Minor, 1996)
;
_computing_data_collection
;
KappaCCD software "Collect" (Nonius, 2000)
;
_computing_data_reduction
;
KappaCCD software "DENZO" (Otwinowski & Minor, 1996)
;
_computing_molecular_graphics 'WinGX (Farrugia, 2005)'
_computing_publication_material 'XCIF (Sheldrick, 2001)'
_computing_structure_refinement 'SHELXL-97 (Sheldrick, 1997)'
_computing_structure_solution 'SHELXS-97 (Sheldrick, 1990)'
_diffrn_ambient_temperature 150(2)
_diffrn_detector_area_resol_mean 9
_diffrn_measured_fraction_theta_full 0.991
_diffrn_measured_fraction_theta_max 0.991
_diffrn_measurement_device_type 'Nonius KappaCCD'
_diffrn_measurement_method 'omega scans'
_diffrn_radiation_monochromator graphite
_diffrn_radiation_source 'fine-focus sealed tube'
_diffrn_radiation_type MoK\a
_diffrn_radiation_wavelength 0.71073
_diffrn_reflns_av_R_equivalents 0.0285
_diffrn_reflns_av_sigmaI/netI 0.0464
_diffrn_reflns_limit_h_max 26
_diffrn_reflns_limit_h_min -26
_diffrn_reflns_limit_k_max 24
_diffrn_reflns_limit_k_min -27
_diffrn_reflns_limit_l_max 25
_diffrn_reflns_limit_l_min -25
_diffrn_reflns_number 29398
_diffrn_reflns_theta_full 27.46
_diffrn_reflns_theta_max 27.46
_diffrn_reflns_theta_min 5.10
_exptl_absorpt_coefficient_mu 2.712
_exptl_absorpt_correction_T_max 0.6410
_exptl_absorpt_correction_T_min 0.3022
_exptl_absorpt_correction_type multi-scan
_exptl_absorpt_process_details 'DENZO/SCALEPACK (Otwinowski & Minor, 1997)'
_exptl_crystal_colour yellow-green
_exptl_crystal_density_diffrn 1.459
_exptl_crystal_density_meas ?
_exptl_crystal_density_method 'not measured'
_exptl_crystal_description block
_exptl_crystal_F_000 3504
_exptl_crystal_size_max 0.58
_exptl_crystal_size_mid 0.30
_exptl_crystal_size_min 0.18
_refine_diff_density_max 0.532
_refine_diff_density_min -0.614
_refine_diff_density_rms 0.075
_refine_ls_extinction_method none
_refine_ls_goodness_of_fit_ref 1.029
_refine_ls_hydrogen_treatment constr
_refine_ls_matrix_type full
_refine_ls_number_parameters 838
_refine_ls_number_reflns 17654
_refine_ls_number_restraints 0
_refine_ls_restrained_S_all 1.029
_refine_ls_R_factor_all 0.0623
_refine_ls_R_factor_gt 0.0381
_refine_ls_shift/su_max 0.001
_refine_ls_shift/su_mean 0.000
_refine_ls_structure_factor_coef Fsqd
_refine_ls_weighting_details 'calc w=1/[\s^2^(Fo^2^)+(0.0307P)^2^+6.6096P] where P=(Fo^2^+2Fc^2^)/3'
_refine_ls_weighting_scheme calc
_refine_ls_wR_factor_gt 0.0776
_refine_ls_wR_factor_ref 0.0872
_reflns_number_gt 13285
_reflns_number_total 17654
_reflns_threshold_expression >2\s(I)
_cod_data_source_file om4001296_si_002.cif
_cod_data_source_block 4b
_cod_depositor_comments
;
The following automatic conversions were performed:

'_exptl_crystal_density_meas' value 'not measured' was changed to '?'
- the value is perceived as not measured.

Automatic conversion script
Id: cif_fix_values 3008 2015-01-20 13:52:24Z robertas 
;
_cod_original_cell_volume 7782.09(11)
_cod_original_sg_symbol_H-M 'P 21/c'
_cod_original_formula_sum 'C34 H50 As3 K N2 O6.50'
_cod_database_code 4080604

loop_
_symmetry_equiv_pos_as_xyz
'x, y, z'
'-x, y+1/2, -z+1/2'
'-x, -y, -z'
'x, -y-1/2, z-1/2'

loop_
_atom_site_label
_atom_site_type_symbol
_atom_site_fract_x
_atom_site_fract_y
_atom_site_fract_z
_atom_site_U_iso_or_equiv
_atom_site_adp_type
_atom_site_occupancy
_atom_site_symmetry_multiplicity
_atom_site_calc_flag
_atom_site_refinement_flags
As1 As 0.339642(15) 0.296100(15) 0.382000(17) 0.03353(7) Uani 1 1 d .
As2 As 0.262373(16) 0.380805(14) 0.334368(17) 0.03481(8) Uani 1 1 d .
As3 As 0.193567(15) 0.360531(13) 0.397519(15) 0.02898(7) Uani 1 1 d .
C1 C 0.24066(13) 0.28656(12) 0.44971(14) 0.0258(5) Uani 1 1 d .
C2 C 0.30055(13) 0.26158(13) 0.44434(14) 0.0269(5) Uani 1 1 d .
C3 C 0.21036(14) 0.26097(12) 0.50012(15) 0.0273(6) Uani 1 1 d .
C4 C 0.13570(15) 0.25306(14) 0.47465(17) 0.0345(6) Uani 1 1 d .
H4 H 0.1042 0.2607 0.4235 0.041 Uiso 1 1 calc R
C5 C 0.10715(17) 0.23412(16) 0.5234(2) 0.0447(8) Uani 1 1 d .
H5 H 0.0563 0.2292 0.5051 0.054 Uiso 1 1 calc R
C6 C 0.15161(18) 0.22248(16) 0.5976(2) 0.0461(8) Uani 1 1 d .
H6 H 0.1317 0.2101 0.6307 0.055 Uiso 1 1 calc R
C7 C 0.22574(17) 0.22900(15) 0.62373(17) 0.0397(7) Uani 1 1 d .
H7 H 0.2568 0.2209 0.6749 0.048 Uiso 1 1 calc R
C8 C 0.25480(15) 0.24725(13) 0.57549(15) 0.0319(6) Uani 1 1 d .
H8 H 0.3058 0.2505 0.5939 0.038 Uiso 1 1 calc R
C9 C 0.33681(14) 0.20124(13) 0.48158(14) 0.0271(6) Uani 1 1 d .
C10 C 0.29780(15) 0.14571(13) 0.47576(15) 0.0298(6) Uani 1 1 d .
H10 H 0.2465 0.1466 0.4507 0.036 Uiso 1 1 calc R
C11 C 0.33271(17) 0.08960(14) 0.50583(16) 0.0372(7) Uani 1 1 d .
H11 H 0.3053 0.0523 0.5004 0.045 Uiso 1 1 calc R
C12 C 0.40782(17) 0.08761(16) 0.54398(16) 0.0401(7) Uani 1 1 d .
H12 H 0.4318 0.0491 0.5649 0.048 Uiso 1 1 calc R
C13 C 0.44717(16) 0.14187(16) 0.55112(17) 0.0411(7) Uani 1 1 d .
H13 H 0.4984 0.1408 0.5775 0.049 Uiso 1 1 calc R
C14 C 0.41244(14) 0.19809(15) 0.52006(16) 0.0345(6) Uani 1 1 d .
H14 H 0.4403 0.2350 0.5249 0.041 Uiso 1 1 calc R
As21 As 0.326412(16) 0.807075(15) 0.462617(16) 0.03688(8) Uani 1 1 d .
As22 As 0.243614(18) 0.888545(15) 0.428148(18) 0.03936(8) Uani 1 1 d .
As23 As 0.171763(16) 0.851461(15) 0.309090(18) 0.03732(8) Uani 1 1 d .
C21 C 0.22262(14) 0.77635(14) 0.31204(16) 0.0315(6) Uani 1 1 d .
C22 C 0.28645(14) 0.75930(13) 0.37287(15) 0.0289(6) Uani 1 1 d .
C23 C 0.18867(15) 0.73689(14) 0.24250(16) 0.0346(6) Uani 1 1 d .
C24 C 0.22507(16) 0.71935(15) 0.20047(16) 0.0384(7) Uani 1 1 d .
H24 H 0.2732 0.7335 0.2152 0.046 Uiso 1 1 calc R
C25 C 0.1922(2) 0.68150(16) 0.13748(18) 0.0502(8) Uani 1 1 d .
H25 H 0.2179 0.6697 0.1097 0.060 Uiso 1 1 calc R
C26 C 0.1220(2) 0.66100(19) 0.1152(2) 0.0631(11) Uani 1 1 d .
H26 H 0.0994 0.6352 0.0720 0.076 Uiso 1 1 calc R
C27 C 0.0851(2) 0.6779(2) 0.1554(2) 0.0684(12) Uani 1 1 d .
H27 H 0.0368 0.6637 0.1401 0.082 Uiso 1 1 calc R
C28 C 0.11745(17) 0.71560(17) 0.2184(2) 0.0511(9) Uani 1 1 d .
H28 H 0.0911 0.7272 0.2456 0.061 Uiso 1 1 calc R
C29 C 0.32631(14) 0.70004(14) 0.37442(15) 0.0305(6) Uani 1 1 d .
C30 C 0.40184(15) 0.70061(15) 0.40152(16) 0.0364(7) Uani 1 1 d .
H30 H 0.4274 0.7391 0.4190 0.044 Uiso 1 1 calc R
C31 C 0.43978(17) 0.64609(17) 0.40330(17) 0.0430(8) Uani 1 1 d .
H31 H 0.4909 0.6476 0.4220 0.052 Uiso 1 1 calc R
C32 C 0.40397(18) 0.58994(17) 0.37826(17) 0.0446(8) Uani 1 1 d .
H32 H 0.4301 0.5529 0.3788 0.053 Uiso 1 1 calc R
C33 C 0.32905(17) 0.58758(15) 0.35203(16) 0.0390(7) Uani 1 1 d .
H33 H 0.3039 0.5488 0.3356 0.047 Uiso 1 1 calc R
C34 C 0.29176(15) 0.64240(13) 0.35025(15) 0.0314(6) Uani 1 1 d .
H34 H 0.2407 0.6405 0.3318 0.038 Uiso 1 1 calc R
K101 K 0.46444(3) 0.51179(3) 0.73505(3) 0.02512(12) Uani 1 1 d .
N101 N 0.45120(12) 0.64473(10) 0.68211(12) 0.0289(5) Uani 1 1 d .
N102 N 0.47447(13) 0.37869(11) 0.78759(13) 0.0336(5) Uani 1 1 d .
O101 O 0.39938(9) 0.60104(9) 0.78953(11) 0.0293(4) Uani 1 1 d .
O102 O 0.38863(10) 0.47271(9) 0.81956(10) 0.0315(4) Uani 1 1 d .
O103 O 0.38089(10) 0.54028(9) 0.57870(10) 0.0314(4) Uani 1 1 d .
O104 O 0.41717(10) 0.41524(9) 0.62812(10) 0.0302(4) Uani 1 1 d .
O105 O 0.59049(10) 0.57562(10) 0.75391(11) 0.0377(5) Uani 1 1 d .
O106 O 0.60268(10) 0.46047(10) 0.82814(11) 0.0392(5) Uani 1 1 d .
C101 C 0.43604(16) 0.68512(13) 0.73360(17) 0.0350(6) Uani 1 1 d .
H10A H 0.4215 0.7274 0.7107 0.042 Uiso 1 1 calc R
H10B H 0.4810 0.6902 0.7805 0.042 Uiso 1 1 calc R
C102 C 0.37764(16) 0.65992(13) 0.75267(17) 0.0350(6) Uani 1 1 d .
H10C H 0.3685 0.6902 0.7856 0.042 Uiso 1 1 calc R
H10D H 0.3322 0.6547 0.7063 0.042 Uiso 1 1 calc R
C103 C 0.34593(15) 0.57767(14) 0.81108(17) 0.0341(6) Uani 1 1 d .
H10E H 0.3019 0.5655 0.7660 0.041 Uiso 1 1 calc R
H10F H 0.3327 0.6110 0.8378 0.041 Uiso 1 1 calc R
C104 C 0.37538(16) 0.52218(14) 0.86065(16) 0.0356(7) Uani 1 1 d .
H10G H 0.4209 0.5338 0.9043 0.043 Uiso 1 1 calc R
H10H H 0.3404 0.5078 0.8793 0.043 Uiso 1 1 calc R
C105 C 0.41035(17) 0.41610(14) 0.86177(17) 0.0391(7) Uani 1 1 d .
H10I H 0.3738 0.4035 0.8791 0.047 Uiso 1 1 calc R
H10J H 0.4570 0.4226 0.9063 0.047 Uiso 1 1 calc R
C106 C 0.41812(18) 0.36533(14) 0.81295(19) 0.0411(7) Uani 1 1 d .
H10K H 0.4299 0.3251 0.8411 0.049 Uiso 1 1 calc R
H10L H 0.3712 0.3598 0.7685 0.049 Uiso 1 1 calc R
C107 C 0.39239(17) 0.65040(14) 0.60581(16) 0.0384(7) Uani 1 1 d .
H10M H 0.3962 0.6920 0.5851 0.046 Uiso 1 1 calc R
H10N H 0.3455 0.6492 0.6087 0.046 Uiso 1 1 calc R
C108 C 0.39261(18) 0.59986(14) 0.55300(16) 0.0390(7) Uani 1 1 d .
H10O H 0.3540 0.6082 0.5021 0.047 Uiso 1 1 calc R
H10P H 0.4396 0.5998 0.5504 0.047 Uiso 1 1 calc R
C109 C 0.38116(16) 0.49089(14) 0.53024(15) 0.0340(6) Uani 1 1 d .
H10Q H 0.4297 0.4875 0.5314 0.041 Uiso 1 1 calc R
H10R H 0.3457 0.5002 0.4782 0.041 Uiso 1 1 calc R
C110 C 0.36205(15) 0.43059(14) 0.55520(15) 0.0344(6) Uani 1 1 d .
H11A H 0.3149 0.4348 0.5570 0.041 Uiso 1 1 calc R
H11B H 0.3580 0.3966 0.5194 0.041 Uiso 1 1 calc R
C111 C 0.40295(16) 0.35579(13) 0.65148(17) 0.0360(6) Uani 1 1 d .
H11C H 0.3967 0.3236 0.6129 0.043 Uiso 1 1 calc R
H11D H 0.3576 0.3580 0.6573 0.043 Uiso 1 1 calc R
C112 C 0.46416(17) 0.33707(14) 0.72449(17) 0.0400(7) Uani 1 1 d .
H11E H 0.4554 0.2937 0.7369 0.048 Uiso 1 1 calc R
H11F H 0.5094 0.3365 0.7183 0.048 Uiso 1 1 calc R
C113 C 0.52030(16) 0.66255(15) 0.68178(17) 0.0377(7) Uani 1 1 d .
H11G H 0.5213 0.7089 0.6765 0.045 Uiso 1 1 calc R
H11H H 0.5227 0.6433 0.6374 0.045 Uiso 1 1 calc R
C114 C 0.58613(16) 0.64276(16) 0.75087(18) 0.0422(7) Uani 1 1 d .
H11I H 0.6301 0.6605 0.7496 0.051 Uiso 1 1 calc R
H11J H 0.5829 0.6591 0.7961 0.051 Uiso 1 1 calc R
C115 C 0.65761(15) 0.55560(17) 0.81254(17) 0.0423(8) Uani 1 1 d .
H11K H 0.6625 0.5723 0.8611 0.051 Uiso 1 1 calc R
H11L H 0.6982 0.5722 0.8036 0.051 Uiso 1 1 calc R
C116 C 0.66041(15) 0.48511(18) 0.81513(18) 0.0464(8) Uani 1 1 d .
H11M H 0.6571 0.4686 0.7671 0.056 Uiso 1 1 calc R
H11N H 0.7071 0.4712 0.8556 0.056 Uiso 1 1 calc R
C117 C 0.60801(17) 0.39341(17) 0.83675(19) 0.0477(8) Uani 1 1 d .
H11O H 0.6543 0.3822 0.8796 0.057 Uiso 1 1 calc R
H11P H 0.6072 0.3739 0.7911 0.057 Uiso 1 1 calc R
C118 C 0.54619(17) 0.36864(16) 0.84993(18) 0.0442(8) Uani 1 1 d .
H11Q H 0.5533 0.3228 0.8601 0.053 Uiso 1 1 calc R
H11R H 0.5474 0.3891 0.8953 0.053 Uiso 1 1 calc R
K301 K -0.00666(3) 0.61576(3) 0.37612(3) 0.02717(12) Uani 1 1 d .
N301 N 0.13862(13) 0.63606(12) 0.50221(15) 0.0396(6) Uani 1 1 d .
N302 N -0.15244(12) 0.59120(11) 0.25207(13) 0.0327(5) Uani 1 1 d .
O301 O 0.06468(9) 0.73057(9) 0.38373(11) 0.0341(4) Uani 1 1 d .
O302 O -0.08227(9) 0.71552(9) 0.28727(10) 0.0315(4) Uani 1 1 d .
O303 O 0.11081(10) 0.54004(10) 0.38615(12) 0.0392(5) Uani 1 1 d .
O304 O -0.01849(11) 0.53944(10) 0.25260(12) 0.0407(5) Uani 1 1 d .
O305 O 0.01004(11) 0.61001(10) 0.52381(11) 0.0390(5) Uani 1 1 d .
O306 O -0.11982(10) 0.56174(9) 0.40862(11) 0.0337(4) Uani 1 1 d .
C301 C 0.17279(16) 0.69019(17) 0.4830(2) 0.0548(10) Uani 1 1 d .
H30A H 0.1886 0.6767 0.4448 0.066 Uiso 1 1 calc R
H30B H 0.2164 0.7030 0.5283 0.066 Uiso 1 1 calc R
C302 C 0.12367(17) 0.74613(15) 0.45383(19) 0.0496(9) Uani 1 1 d .
H30C H 0.1050 0.7586 0.4903 0.059 Uiso 1 1 calc R
H30D H 0.1509 0.7822 0.4472 0.059 Uiso 1 1 calc R
C303 C 0.01749(15) 0.78288(14) 0.35541(18) 0.0388(7) Uani 1 1 d .
H30E H 0.0449 0.8199 0.3513 0.047 Uiso 1 1 calc R
H30F H -0.0036 0.7937 0.3903 0.047 Uiso 1 1 calc R
C304 C -0.04175(15) 0.76728(15) 0.28001(18) 0.0393(7) Uani 1 1 d .
H30G H -0.0737 0.8043 0.2595 0.047 Uiso 1 1 calc R
H30H H -0.0209 0.7562 0.2451 0.047 Uiso 1 1 calc R
C305 C -0.14551(15) 0.70412(14) 0.21853(16) 0.0350(6) Uani 1 1 d .
H30I H -0.1312 0.6913 0.1789 0.042 Uiso 1 1 calc R
H30J H -0.1747 0.7431 0.2020 0.042 Uiso 1 1 calc R
C306 C -0.18913(15) 0.65283(14) 0.23127(16) 0.0353(6) Uani 1 1 d .
H30K H -0.2023 0.6664 0.2715 0.042 Uiso 1 1 calc R
H30L H -0.2346 0.6475 0.1850 0.042 Uiso 1 1 calc R
C307 C 0.18024(16) 0.57820(16) 0.51087(19) 0.0457(8) Uani 1 1 d .
H30M H 0.1595 0.5448 0.5305 0.055 Uiso 1 1 calc R
H30N H 0.2305 0.5857 0.5488 0.055 Uiso 1 1 calc R
C308 C 0.18237(16) 0.55458(18) 0.4410(2) 0.0531(9) Uani 1 1 d .
H30O H 0.2039 0.5871 0.4211 0.064 Uiso 1 1 calc R
H30P H 0.2129 0.5163 0.4524 0.064 Uiso 1 1 calc R
C309 C 0.10900(18) 0.52501(17) 0.3155(2) 0.0504(9) Uani 1 1 d .
H30Q H 0.1490 0.4958 0.3225 0.060 Uiso 1 1 calc R
H30R H 0.1151 0.5638 0.2912 0.060 Uiso 1 1 calc R
C310 C 0.03842(19) 0.49497(16) 0.26763(19) 0.0481(8) Uani 1 1 d .
H31A H 0.0381 0.4807 0.2200 0.058 Uiso 1 1 calc R
H31B H 0.0310 0.4577 0.2935 0.058 Uiso 1 1 calc R
C311 C -0.08745(19) 0.51150(16) 0.21132(19) 0.0483(8) Uani 1 1 d .
H31C H -0.0968 0.4797 0.2426 0.058 Uiso 1 1 calc R
H31D H -0.0889 0.4901 0.1664 0.058 Uiso 1 1 calc R
C312 C -0.14462(17) 0.56246(16) 0.18813(17) 0.0445(8) Uani 1 1 d .
H31E H -0.1321 0.5959 0.1609 0.053 Uiso 1 1 calc R
H31F H -0.1916 0.5442 0.1532 0.053 Uiso 1 1 calc R
C313 C 0.13093(18) 0.64899(16) 0.57112(17) 0.0475(8) Uani 1 1 d .
H31G H 0.1137 0.6929 0.5691 0.057 Uiso 1 1 calc R
H31H H 0.1791 0.6459 0.6143 0.057 Uiso 1 1 calc R
C314 C 0.07967(18) 0.60527(16) 0.58426(17) 0.0454(8) Uani 1 1 d .
H31I H 0.0973 0.5613 0.5887 0.054 Uiso 1 1 calc R
H31J H 0.0774 0.6167 0.6316 0.054 Uiso 1 1 calc R
C315 C -0.04211(19) 0.57485(16) 0.53776(17) 0.0451(8) Uani 1 1 d .
H31K H -0.0408 0.5879 0.5863 0.054 Uiso 1 1 calc R
H31L H -0.0304 0.5293 0.5407 0.054 Uiso 1 1 calc R
C316 C -0.11535(17) 0.58596(15) 0.47674(18) 0.0428(8) Uani 1 1 d .
H31M H -0.1519 0.5651 0.4891 0.051 Uiso 1 1 calc R
H31N H -0.1257 0.6318 0.4715 0.051 Uiso 1 1 calc R
C317 C -0.19218(15) 0.56595(16) 0.35062(19) 0.0435(8) Uani 1 1 d .
H31O H -0.2104 0.6095 0.3482 0.052 Uiso 1 1 calc R
H31P H -0.2240 0.5372 0.3621 0.052 Uiso 1 1 calc R
C318 C -0.19403(16) 0.54848(15) 0.27657(18) 0.0422(7) Uani 1 1 d .
H31Q H -0.1748 0.5052 0.2801 0.051 Uiso 1 1 calc R
H31R H -0.2449 0.5482 0.2381 0.051 Uiso 1 1 calc R
C1T C 0.0691(3) 0.0604(4) 0.5820(4) 0.116(2) Uani 1 1 d .
H1T1 H 0.0351 0.0310 0.5889 0.140 Uiso 1 1 calc R
H1T2 H 0.0796 0.0951 0.6186 0.140 Uiso 1 1 calc R
O1T O 0.0371(2) 0.0849(2) 0.5094(3) 0.1111(13) Uani 1 1 d .
C4T C 0.0828(3) 0.0693(3) 0.4756(4) 0.1040(18) Uani 1 1 d .
H4T1 H 0.0974 0.1083 0.4583 0.125 Uiso 1 1 calc R
H4T2 H 0.0563 0.0422 0.4314 0.125 Uiso 1 1 calc R
C3T C 0.1452(4) 0.0372(5) 0.5270(5) 0.181(4) Uani 1 1 d .
H3T1 H 0.1892 0.0626 0.5384 0.217 Uiso 1 1 calc R
H3T2 H 0.1504 -0.0039 0.5063 0.217 Uiso 1 1 calc R
C2T C 0.1340(4) 0.0281(4) 0.5957(5) 0.138(3) Uani 1 1 d .
H2T1 H 0.1296 -0.0173 0.6046 0.165 Uiso 1 1 calc R
H2T2 H 0.1750 0.0460 0.6401 0.165 Uiso 1 1 calc R

loop_
_atom_site_aniso_label
_atom_site_aniso_U_11
_atom_site_aniso_U_22
_atom_site_aniso_U_33
_atom_site_aniso_U_23
_atom_site_aniso_U_13
_atom_site_aniso_U_12
As1 0.03300(15) 0.03958(17) 0.03648(16) 0.00135(13) 0.02303(13) 0.00113(13)
As2 0.04148(17) 0.03561(16) 0.03223(16) 0.00240(13) 0.02063(13) 0.00086(13)
As3 0.02919(14) 0.03001(14) 0.02905(15) -0.00266(11) 0.01394(12) 0.00203(12)
C1 0.0244(12) 0.0278(13) 0.0254(13) -0.0057(11) 0.0109(11) -0.0043(11)
C2 0.0239(12) 0.0323(14) 0.0245(13) -0.0045(11) 0.0107(11) -0.0028(11)
C3 0.0296(13) 0.0257(13) 0.0323(14) -0.0044(11) 0.0187(12) -0.0012(11)
C4 0.0288(14) 0.0367(16) 0.0408(17) -0.0020(13) 0.0178(13) -0.0028(12)
C5 0.0348(16) 0.0486(19) 0.060(2) -0.0007(16) 0.0298(16) -0.0046(15)
C6 0.0499(19) 0.050(2) 0.057(2) 0.0045(16) 0.0408(17) -0.0003(16)
C7 0.0483(18) 0.0419(17) 0.0365(17) 0.0020(14) 0.0256(14) 0.0017(15)
C8 0.0317(14) 0.0346(15) 0.0322(15) -0.0046(12) 0.0167(12) -0.0018(12)
C9 0.0259(13) 0.0344(15) 0.0224(13) -0.0031(11) 0.0119(11) 0.0010(11)
C10 0.0308(14) 0.0359(15) 0.0252(14) -0.0022(12) 0.0145(11) -0.0004(12)
C11 0.0500(18) 0.0352(16) 0.0337(16) 0.0000(13) 0.0251(14) 0.0004(14)
C12 0.0465(18) 0.0476(18) 0.0304(16) 0.0094(14) 0.0206(14) 0.0169(15)
C13 0.0318(15) 0.058(2) 0.0331(16) 0.0023(15) 0.0140(13) 0.0129(15)
C14 0.0259(14) 0.0423(17) 0.0348(16) -0.0076(13) 0.0127(12) -0.0012(13)
As21 0.03855(16) 0.03956(17) 0.02773(16) 0.00074(13) 0.01002(13) -0.00602(14)
As22 0.04618(18) 0.03911(17) 0.04132(18) -0.00120(14) 0.02701(15) -0.00401(14)
As23 0.03244(15) 0.04149(18) 0.03945(17) 0.00571(14) 0.01701(13) 0.00610(13)
C21 0.0261(13) 0.0351(15) 0.0345(15) 0.0046(12) 0.0144(12) -0.0008(12)
C22 0.0278(13) 0.0316(14) 0.0291(14) 0.0036(11) 0.0141(11) -0.0029(11)
C23 0.0279(14) 0.0370(16) 0.0310(15) 0.0047(12) 0.0056(12) 0.0023(12)
C24 0.0377(16) 0.0414(17) 0.0308(16) 0.0067(13) 0.0101(13) 0.0048(14)
C25 0.063(2) 0.0467(19) 0.0311(17) 0.0022(15) 0.0112(16) 0.0104(17)
C26 0.066(3) 0.054(2) 0.042(2) -0.0101(17) -0.0011(19) 0.003(2)
C27 0.043(2) 0.073(3) 0.065(3) -0.012(2) 0.0010(19) -0.013(2)
C28 0.0312(16) 0.058(2) 0.054(2) -0.0041(17) 0.0095(15) -0.0021(16)
C29 0.0300(14) 0.0382(16) 0.0224(13) 0.0060(11) 0.0105(11) -0.0007(12)
C30 0.0292(14) 0.0454(18) 0.0332(16) 0.0059(13) 0.0122(12) 0.0005(13)
C31 0.0339(16) 0.061(2) 0.0371(17) 0.0114(16) 0.0178(13) 0.0096(16)
C32 0.0516(19) 0.055(2) 0.0337(17) 0.0082(15) 0.0246(15) 0.0176(17)
C33 0.0557(19) 0.0377(16) 0.0254(15) 0.0008(13) 0.0194(14) 0.0003(15)
C34 0.0343(14) 0.0375(15) 0.0218(13) 0.0031(12) 0.0117(11) -0.0026(13)
K101 0.0240(3) 0.0277(3) 0.0241(3) 0.0003(2) 0.0110(2) 0.0008(2)
N101 0.0328(12) 0.0270(12) 0.0287(12) -0.0029(9) 0.0150(10) -0.0067(10)
N102 0.0389(13) 0.0319(13) 0.0335(13) 0.0100(10) 0.0190(11) 0.0108(11)
O101 0.0286(9) 0.0284(10) 0.0379(11) -0.0017(8) 0.0209(8) -0.0022(8)
O102 0.0401(11) 0.0311(10) 0.0307(10) 0.0024(8) 0.0223(9) 0.0033(9)
O103 0.0413(11) 0.0292(10) 0.0228(9) -0.0004(8) 0.0132(8) -0.0007(9)
O104 0.0323(10) 0.0260(10) 0.0269(10) -0.0008(8) 0.0081(8) -0.0008(8)
O105 0.0260(10) 0.0518(13) 0.0335(11) -0.0048(9) 0.0112(8) -0.0089(9)
O106 0.0281(10) 0.0533(13) 0.0371(11) 0.0019(10) 0.0152(9) 0.0096(9)
C101 0.0436(16) 0.0224(13) 0.0429(17) -0.0066(12) 0.0225(14) -0.0078(12)
C102 0.0394(16) 0.0274(14) 0.0427(17) -0.0054(13) 0.0221(14) -0.0001(12)
C103 0.0332(15) 0.0344(15) 0.0474(17) -0.0084(13) 0.0295(14) -0.0067(12)
C104 0.0420(16) 0.0407(17) 0.0361(16) -0.0064(13) 0.0281(14) -0.0079(13)
C105 0.0494(18) 0.0407(17) 0.0369(17) 0.0118(14) 0.0278(14) 0.0055(14)
C106 0.0547(19) 0.0309(16) 0.0484(19) 0.0140(14) 0.0326(16) 0.0072(14)
C107 0.0482(18) 0.0296(15) 0.0317(16) 0.0075(12) 0.0122(14) 0.0027(14)
C108 0.0528(18) 0.0372(16) 0.0223(14) 0.0039(12) 0.0121(13) -0.0034(14)
C109 0.0366(15) 0.0392(16) 0.0212(14) -0.0020(12) 0.0080(12) 0.0036(13)
C110 0.0303(14) 0.0344(15) 0.0293(15) -0.0079(12) 0.0046(12) 0.0017(12)
C111 0.0426(16) 0.0252(14) 0.0450(17) -0.0048(13) 0.0236(14) -0.0027(13)
C112 0.0522(18) 0.0276(15) 0.0469(18) 0.0082(13) 0.0278(15) 0.0116(14)
C113 0.0458(17) 0.0365(16) 0.0388(17) -0.0031(13) 0.0258(14) -0.0145(14)
C114 0.0357(16) 0.053(2) 0.0424(18) -0.0108(15) 0.0209(14) -0.0203(15)
C115 0.0234(14) 0.072(2) 0.0305(16) -0.0068(15) 0.0108(12) -0.0093(15)
C116 0.0245(14) 0.076(2) 0.0390(18) -0.0066(17) 0.0141(13) 0.0048(15)
C117 0.0386(17) 0.056(2) 0.0412(18) 0.0099(15) 0.0108(14) 0.0234(16)
C118 0.0485(18) 0.0464(19) 0.0358(17) 0.0161(14) 0.0166(14) 0.0194(15)
K301 0.0235(3) 0.0298(3) 0.0271(3) 0.0036(2) 0.0100(2) -0.0008(2)
N301 0.0297(12) 0.0342(14) 0.0441(15) 0.0135(11) 0.0062(11) -0.0059(11)
N302 0.0284(12) 0.0326(13) 0.0312(13) 0.0032(10) 0.0077(10) -0.0010(10)
O301 0.0260(9) 0.0331(11) 0.0372(11) 0.0083(9) 0.0081(8) -0.0019(8)
O302 0.0255(9) 0.0335(10) 0.0320(10) 0.0089(8) 0.0093(8) -0.0017(8)
O303 0.0311(10) 0.0485(13) 0.0433(12) 0.0087(10) 0.0212(9) 0.0075(9)
O304 0.0459(12) 0.0372(12) 0.0388(12) 0.0001(9) 0.0181(10) 0.0084(10)
O305 0.0480(12) 0.0388(12) 0.0293(11) 0.0018(9) 0.0160(9) -0.0121(10)
O306 0.0315(10) 0.0370(11) 0.0398(11) -0.0004(9) 0.0221(9) -0.0002(9)
C301 0.0283(15) 0.051(2) 0.062(2) 0.0242(17) -0.0025(15) -0.0129(15)
C302 0.0428(18) 0.0384(18) 0.0472(19) 0.0102(15) 0.0008(15) -0.0171(15)
C303 0.0283(14) 0.0297(15) 0.057(2) 0.0086(14) 0.0167(14) -0.0028(12)
C304 0.0267(14) 0.0403(17) 0.0508(19) 0.0185(14) 0.0169(13) 0.0002(13)
C305 0.0300(14) 0.0351(16) 0.0316(15) 0.0076(12) 0.0057(12) 0.0024(12)
C306 0.0270(14) 0.0374(16) 0.0326(15) 0.0050(12) 0.0047(12) 0.0008(12)
C307 0.0282(15) 0.0460(19) 0.050(2) 0.0138(16) 0.0051(14) -0.0010(14)
C308 0.0250(15) 0.057(2) 0.076(3) 0.0197(19) 0.0212(16) 0.0065(15)
C309 0.051(2) 0.058(2) 0.056(2) 0.0196(17) 0.0365(17) 0.0233(17)
C310 0.066(2) 0.0462(19) 0.0430(19) 0.0081(15) 0.0333(17) 0.0243(17)
C311 0.060(2) 0.0396(18) 0.0408(18) -0.0073(15) 0.0176(16) 0.0030(16)
C312 0.0419(17) 0.0474(19) 0.0299(16) -0.0044(14) 0.0024(13) -0.0013(15)
C313 0.0465(18) 0.0421(18) 0.0335(17) 0.0026(14) -0.0017(14) -0.0100(15)
C314 0.059(2) 0.0428(18) 0.0280(16) 0.0023(13) 0.0127(15) -0.0078(16)
C315 0.069(2) 0.0450(18) 0.0348(17) -0.0048(14) 0.0349(16) -0.0166(16)
C316 0.0544(19) 0.0391(17) 0.052(2) -0.0086(15) 0.0391(17) -0.0072(15)
C317 0.0256(14) 0.0454(18) 0.060(2) 0.0186(16) 0.0189(14) 0.0015(13)
C318 0.0304(15) 0.0408(17) 0.0445(18) 0.0054(14) 0.0063(13) -0.0069(13)
C1T 0.093(4) 0.143(6) 0.104(5) 0.013(4) 0.035(4) 0.004(4)
O1T 0.079(2) 0.118(3) 0.138(4) 0.018(3) 0.049(2) 0.015(2)
C4T 0.093(4) 0.095(4) 0.136(5) -0.008(4) 0.061(4) 0.006(3)
C3T 0.104(5) 0.291(12) 0.153(7) 0.034(8) 0.061(5) 0.097(7)
C2T 0.090(4) 0.150(7) 0.141(6) 0.018(5) 0.021(4) 0.040(4)

loop_
_atom_type_symbol
_atom_type_description
_atom_type_scat_dispersion_real
_atom_type_scat_dispersion_imag
_atom_type_scat_source
C C 0.0033 0.0016 'International Tables Vol C Tables 4.2.6.8 and 6.1.1.4'
H H 0.0000 0.0000 'International Tables Vol C Tables 4.2.6.8 and 6.1.1.4'
O O 0.0106 0.0060 'International Tables Vol C Tables 4.2.6.8 and 6.1.1.4'
K K 0.2009 0.2494 'International Tables Vol C Tables 4.2.6.8 and 6.1.1.4'
As As 0.0499 2.0058 'International Tables Vol C Tables 4.2.6.8 and 6.1.1.4'
N N 0.0061 0.0033 'International Tables Vol C Tables 4.2.6.8 and 6.1.1.4'

loop_
_geom_angle_atom_site_label_1
_geom_angle_atom_site_label_2
_geom_angle_atom_site_label_3
_geom_angle
C2 As1 As2 98.97(8)
As3 As2 As1 96.215(15)
C1 As3 As2 99.39(8)
C2 C1 C3 123.9(2)
C2 C1 As3 122.2(2)
C3 C1 As3 113.82(18)
C1 C2 C9 123.6(2)
C1 C2 As1 123.2(2)
C9 C2 As1 112.94(17)
C4 C3 C8 117.5(2)
C4 C3 C1 120.9(2)
C8 C3 C1 121.5(2)
C5 C4 C3 120.8(3)
C5 C4 H4 119.6
C3 C4 H4 119.6
C6 C5 C4 120.8(3)
C6 C5 H5 119.6
C4 C5 H5 119.6
C5 C6 C7 119.4(3)
C5 C6 H6 120.3
C7 C6 H6 120.3
C6 C7 C8 120.3(3)
C6 C7 H7 119.8
C8 C7 H7 119.8
C7 C8 C3 121.2(3)
C7 C8 H8 119.4
C3 C8 H8 119.4
C10 C9 C14 117.6(3)
C10 C9 C2 122.1(2)
C14 C9 C2 120.1(2)
C11 C10 C9 121.1(3)
C11 C10 H10 119.4
C9 C10 H10 119.4
C10 C11 C12 120.3(3)
C10 C11 H11 119.9
C12 C11 H11 119.9
C13 C12 C11 119.5(3)
C13 C12 H12 120.2
C11 C12 H12 120.2
C12 C13 C14 120.4(3)
C12 C13 H13 119.8
C14 C13 H13 119.8
C13 C14 C9 121.0(3)
C13 C14 H14 119.5
C9 C14 H14 119.5
C22 As21 As22 99.24(8)
As21 As22 As23 96.185(16)
C21 As23 As22 99.03(9)
C22 C21 C23 122.6(3)
C22 C21 As23 123.1(2)
C23 C21 As23 114.34(19)
C21 C22 C29 122.6(3)
C21 C22 As21 122.3(2)
C29 C22 As21 114.93(19)
C24 C23 C28 117.6(3)
C24 C23 C21 123.0(3)
C28 C23 C21 119.4(3)
C25 C24 C23 121.1(3)
C25 C24 H24 119.5
C23 C24 H24 119.5
C26 C25 C24 120.0(3)
C26 C25 H25 120.0
C24 C25 H25 120.0
C27 C26 C25 119.9(3)
C27 C26 H26 120.1
C25 C26 H26 120.1
C26 C27 C28 120.5(4)
C26 C27 H27 119.8
C28 C27 H27 119.8
C27 C28 C23 120.9(3)
C27 C28 H28 119.6
C23 C28 H28 119.6
C34 C29 C30 116.9(3)
C34 C29 C22 122.7(2)
C30 C29 C22 120.4(3)
C31 C30 C29 121.2(3)
C31 C30 H30 119.4
C29 C30 H30 119.4
C32 C31 C30 120.5(3)
C32 C31 H31 119.8
C30 C31 H31 119.8
C31 C32 C33 119.7(3)
C31 C32 H32 120.1
C33 C32 H32 120.1
C34 C33 C32 119.2(3)
C34 C33 H33 120.4
C32 C33 H33 120.4
C33 C34 C29 122.4(3)
C33 C34 H34 118.8
C29 C34 H34 118.8
O101 K101 O104 136.26(6)
O101 K101 O105 101.08(6)
O104 K101 O105 116.72(6)
O101 K101 O106 121.29(6)
O104 K101 O106 97.48(6)
O105 K101 O106 59.61(6)
O101 K101 O102 59.66(5)
O104 K101 O102 97.73(6)
O105 K101 O102 140.33(6)
O106 K101 O102 98.85(6)
O101 K101 O103 96.52(6)
O104 K101 O103 59.36(5)
O105 K101 O103 97.15(6)
O106 K101 O103 137.49(6)
O102 K101 O103 118.06(6)
O101 K101 N101 60.64(6)
O104 K101 N101 118.48(6)
O105 K101 N101 61.73(6)
O106 K101 N101 120.17(6)
O102 K101 N101 119.39(6)
O103 K101 N101 60.11(6)
O101 K101 N102 118.51(6)
O104 K101 N102 61.40(6)
O105 K101 N102 119.45(7)
O106 K101 N102 60.94(6)
O102 K101 N102 59.62(6)
O103 K101 N102 119.52(6)
N101 K101 N102 178.79(6)
C101 N101 C113 110.6(2)
C101 N101 C107 109.8(2)
C113 N101 C107 109.6(2)
C101 N101 K101 108.75(16)
C113 N101 K101 107.73(17)
C107 N101 K101 110.32(16)
C118 N102 C112 110.4(2)
C118 N102 C106 109.5(2)
C112 N102 C106 109.4(2)
C118 N102 K101 108.80(18)
C112 N102 K101 107.94(16)
C106 N102 K101 110.81(16)
C102 O101 C103 110.4(2)
C102 O101 K101 119.59(15)
C103 O101 K101 116.17(15)
C105 O102 C104 112.0(2)
C105 O102 K101 118.59(15)
C104 O102 K101 114.23(15)
C108 O103 C109 111.1(2)
C108 O103 K101 117.27(15)
C109 O103 K101 113.39(15)
C111 O104 C110 110.3(2)
C111 O104 K101 117.11(16)
C110 O104 K101 117.32(15)
C114 O105 C115 110.6(2)
C114 O105 K101 116.07(16)
C115 O105 K101 118.31(17)
C116 O106 C117 111.2(2)
C116 O106 K101 114.75(18)
C117 O106 K101 117.42(17)
N101 C101 C102 113.8(2)
N101 C101 H10A 108.8
C102 C101 H10A 108.8
N101 C101 H10B 108.8
C102 C101 H10B 108.8
H10A C101 H10B 107.7
O101 C102 C101 109.6(2)
O101 C102 H10C 109.7
C101 C102 H10C 109.7
O101 C102 H10D 109.7
C101 C102 H10D 109.7
H10C C102 H10D 108.2
O101 C103 C104 109.2(2)
O101 C103 H10E 109.8
C104 C103 H10E 109.8
O101 C103 H10F 109.8
C104 C103 H10F 109.8
H10E C103 H10F 108.3
O102 C104 C103 109.2(2)
O102 C104 H10G 109.8
C103 C104 H10G 109.8
O102 C104 H10H 109.8
C103 C104 H10H 109.8
H10G C104 H10H 108.3
O102 C105 C106 108.7(2)
O102 C105 H10I 110.0
C106 C105 H10I 110.0
O102 C105 H10J 110.0
C106 C105 H10J 110.0
H10I C105 H10J 108.3
N102 C106 C105 113.7(3)
N102 C106 H10K 108.8
C105 C106 H10K 108.8
N102 C106 H10L 108.8
C105 C106 H10L 108.8
H10K C106 H10L 107.7
N101 C107 C108 114.1(2)
N101 C107 H10M 108.7
C108 C107 H10M 108.7
N101 C107 H10N 108.7
C108 C107 H10N 108.7
H10M C107 H10N 107.6
O103 C108 C107 109.4(2)
O103 C108 H10O 109.8
C107 C108 H10O 109.8
O103 C108 H10P 109.8
C107 C108 H10P 109.8
H10O C108 H10P 108.3
O103 C109 C110 109.2(2)
O103 C109 H10Q 109.8
C110 C109 H10Q 109.8
O103 C109 H10R 109.8
C110 C109 H10R 109.8
H10Q C109 H10R 108.3
O104 C110 C109 109.0(2)
O104 C110 H11A 109.9
C109 C110 H11A 109.9
O104 C110 H11B 109.9
C109 C110 H11B 109.9
H11A C110 H11B 108.3
O104 C111 C112 110.2(2)
O104 C111 H11C 109.6
C112 C111 H11C 109.6
O104 C111 H11D 109.6
C112 C111 H11D 109.6
H11C C111 H11D 108.1
N102 C112 C111 114.4(2)
N102 C112 H11E 108.7
C111 C112 H11E 108.7
N102 C112 H11F 108.7
C111 C112 H11F 108.7
H11E C112 H11F 107.6
N101 C113 C114 114.2(2)
N101 C113 H11G 108.7
C114 C113 H11G 108.7
N101 C113 H11H 108.7
C114 C113 H11H 108.7
H11G C113 H11H 107.6
O105 C114 C113 109.4(2)
O105 C114 H11I 109.8
C113 C114 H11I 109.8
O105 C114 H11J 109.8
C113 C114 H11J 109.8
H11I C114 H11J 108.2
O105 C115 C116 109.5(2)
O105 C115 H11K 109.8
C116 C115 H11K 109.8
O105 C115 H11L 109.8
C116 C115 H11L 109.8
H11K C115 H11L 108.2
O106 C116 C115 110.6(2)
O106 C116 H11M 109.5
C115 C116 H11M 109.5
O106 C116 H11N 109.5
C115 C116 H11N 109.5
H11M C116 H11N 108.1
O106 C117 C118 110.0(2)
O106 C117 H11O 109.7
C118 C117 H11O 109.7
O106 C117 H11P 109.7
C118 C117 H11P 109.7
H11O C117 H11P 108.2
N102 C118 C117 114.7(3)
N102 C118 H11Q 108.6
C117 C118 H11Q 108.6
N102 C118 H11R 108.6
C117 C118 H11R 108.6
H11Q C118 H11R 107.6
O302 K301 O305 118.66(6)
O302 K301 O301 60.36(5)
O305 K301 O301 99.13(6)
O302 K301 O303 134.81(6)
O305 K301 O303 100.98(6)
O301 K301 O303 94.49(6)
O302 K301 O304 94.19(6)
O305 K301 O304 142.99(6)
O301 K301 O304 112.55(6)
O303 K301 O304 59.34(6)
O302 K301 O306 99.31(6)
O305 K301 O306 59.67(6)
O301 K301 O306 141.12(6)
O303 K301 O306 120.07(6)
O304 K301 O306 100.98(6)
O302 K301 N301 120.37(6)
O305 K301 N301 60.43(7)
O301 K301 N301 61.36(6)
O303 K301 N301 60.71(7)
O304 K301 N301 118.80(7)
O306 K301 N301 118.53(6)
O302 K301 N302 61.50(6)
O305 K301 N302 118.47(6)
O301 K301 N302 120.58(6)
O303 K301 N302 118.56(7)
O304 K301 N302 60.92(6)
O306 K301 N302 60.03(6)
N301 K301 N302 178.05(7)
C307 N301 C313 110.0(2)
C307 N301 C301 111.2(3)
C313 N301 C301 110.5(3)
C307 N301 K301 107.38(18)
C313 N301 K301 109.48(17)
C301 N301 K301 108.14(17)
C318 N302 C306 109.8(2)
C318 N302 C312 109.1(2)
C306 N302 C312 111.1(2)
C318 N302 K301 110.85(16)
C306 N302 K301 106.47(16)
C312 N302 K301 109.53(16)
C303 O301 C302 110.4(2)
C303 O301 K301 113.91(14)
C302 O301 K301 116.96(16)
C304 O302 C305 111.2(2)
C304 O302 K301 117.71(15)
C305 O302 K301 120.14(16)
C309 O303 C308 112.0(2)
C309 O303 K301 113.77(16)
C308 O303 K301 119.53(19)
C311 O304 C310 111.4(2)
C311 O304 K301 114.87(17)
C310 O304 K301 116.07(17)
C314 O305 C315 111.5(2)
C314 O305 K301 120.47(18)
C315 O305 K301 117.77(16)
C316 O306 C317 110.9(2)
C316 O306 K301 110.20(16)
C317 O306 K301 116.63(16)
N301 C301 C302 113.4(3)
N301 C301 H30A 108.9
C302 C301 H30A 108.9
N301 C301 H30B 108.9
C302 C301 H30B 108.9
H30A C301 H30B 107.7
O301 C302 C301 109.6(3)
O301 C302 H30C 109.8
C301 C302 H30C 109.8
O301 C302 H30D 109.8
C301 C302 H30D 109.8
H30C C302 H30D 108.2
O301 C303 C304 109.9(3)
O301 C303 H30E 109.7
C304 C303 H30E 109.7
O301 C303 H30F 109.7
C304 C303 H30F 109.7
H30E C303 H30F 108.2
O302 C304 C303 109.0(2)
O302 C304 H30G 109.9
C303 C304 H30G 109.9
O302 C304 H30H 109.9
C303 C304 H30H 109.9
H30G C304 H30H 108.3
O302 C305 C306 108.8(2)
O302 C305 H30I 109.9
C306 C305 H30I 109.9
O302 C305 H30J 109.9
C306 C305 H30J 109.9
H30I C305 H30J 108.3
N302 C306 C305 114.8(2)
N302 C306 H30K 108.6
C305 C306 H30K 108.6
N302 C306 H30L 108.6
C305 C306 H30L 108.6
H30K C306 H30L 107.5
N301 C307 C308 115.2(3)
N301 C307 H30M 108.5
C308 C307 H30M 108.5
N301 C307 H30N 108.5
C308 C307 H30N 108.5
H30M C307 H30N 107.5
O303 C308 C307 110.0(2)
O303 C308 H30O 109.7
C307 C308 H30O 109.7
O303 C308 H30P 109.7
C307 C308 H30P 109.7
H30O C308 H30P 108.2
O303 C309 C310 108.9(2)
O303 C309 H30Q 109.9
C310 C309 H30Q 109.9
O303 C309 H30R 109.9
C310 C309 H30R 109.9
H30Q C309 H30R 108.3
O304 C310 C309 109.4(3)
O304 C310 H31A 109.8
C309 C310 H31A 109.8
O304 C310 H31B 109.8
C309 C310 H31B 109.8
H31A C310 H31B 108.2
O304 C311 C312 109.0(3)
O304 C311 H31C 109.9
C312 C311 H31C 109.9
O304 C311 H31D 109.9
C312 C311 H31D 109.9
H31C C311 H31D 108.3
N302 C312 C311 113.2(3)
N302 C312 H31E 108.9
C311 C312 H31E 108.9
N302 C312 H31F 108.9
C311 C312 H31F 108.9
H31E C312 H31F 107.7
N301 C313 C314 114.4(3)
N301 C313 H31G 108.7
C314 C313 H31G 108.7
N301 C313 H31H 108.7
C314 C313 H31H 108.7
H31G C313 H31H 107.6
O305 C314 C313 109.5(2)
O305 C314 H31I 109.8
C313 C314 H31I 109.8
O305 C314 H31J 109.8
C313 C314 H31J 109.8
H31I C314 H31J 108.2
O305 C315 C316 109.8(3)
O305 C315 H31K 109.7
C316 C315 H31K 109.7
O305 C315 H31L 109.7
C316 C315 H31L 109.7
H31K C315 H31L 108.2
O306 C316 C315 110.0(2)
O306 C316 H31M 109.7
C315 C316 H31M 109.7
O306 C316 H31N 109.7
C315 C316 H31N 109.7
H31M C316 H31N 108.2
O306 C317 C318 110.2(2)
O306 C317 H31O 109.6
C318 C317 H31O 109.6
O306 C317 H31P 109.6
C318 C317 H31P 109.6
H31O C317 H31P 108.1
N302 C318 C317 113.8(3)
N302 C318 H31Q 108.8
C317 C318 H31Q 108.8
N302 C318 H31R 108.8
C317 C318 H31R 108.8
H31Q C318 H31R 107.7
O1T C1T C2T 111.0(6)
O1T C1T H1T1 109.4
C2T C1T H1T1 109.4
O1T C1T H1T2 109.4
C2T C1T H1T2 109.4
H1T1 C1T H1T2 108.0
C1T O1T C4T 107.0(5)
O1T C4T C3T 110.6(6)
O1T C4T H4T1 109.5
C3T C4T H4T1 109.5
O1T C4T H4T2 109.5
C3T C4T H4T2 109.5
H4T1 C4T H4T2 108.1
C4T C3T C2T 105.5(6)
C4T C3T H3T1 110.6
C2T C3T H3T1 110.6
C4T C3T H3T2 110.6
C2T C3T H3T2 110.6
H3T1 C3T H3T2 108.8
C1T C2T C3T 105.7(6)
C1T C2T H2T1 110.6
C3T C2T H2T1 110.6
C1T C2T H2T2 110.6
C3T C2T H2T2 110.6
H2T1 C2T H2T2 108.7

loop_
_geom_bond_atom_site_label_1
_geom_bond_atom_site_label_2
_geom_bond_distance
As1 C2 1.892(3)
As1 As2 2.3091(4)
As2 As3 2.3030(4)
As3 C1 1.896(3)
C1 C2 1.386(4)
C1 C3 1.492(4)
C2 C9 1.503(4)
C3 C4 1.401(4)
C3 C8 1.401(4)
C4 C5 1.392(4)
C4 H4 0.9500
C5 C6 1.375(5)
C5 H5 0.9500
C6 C7 1.386(4)
C6 H6 0.9500
C7 C8 1.386(4)
C7 H7 0.9500
C8 H8 0.9500
C9 C10 1.401(4)
C9 C14 1.403(4)
C10 C11 1.383(4)
C10 H10 0.9500
C11 C12 1.392(4)
C11 H11 0.9500
C12 C13 1.378(5)
C12 H12 0.9500
C13 C14 1.388(4)
C13 H13 0.9500
C14 H14 0.9500
As21 C22 1.896(3)
As21 As22 2.3094(5)
As22 As23 2.3095(5)
As23 C21 1.892(3)
C21 C22 1.388(4)
C21 C23 1.500(4)
C22 C29 1.493(4)
C23 C24 1.392(4)
C23 C28 1.402(4)
C24 C25 1.388(4)
C24 H24 0.9500
C25 C26 1.382(5)
C25 H25 0.9500
C26 C27 1.368(6)
C26 H26 0.9500
C27 C28 1.384(5)
C27 H27 0.9500
C28 H28 0.9500
C29 C34 1.390(4)
C29 C30 1.404(4)
C30 C31 1.386(4)
C30 H30 0.9500
C31 C32 1.374(5)
C31 H31 0.9500
C32 C33 1.395(4)
C32 H32 0.9500
C33 C34 1.384(4)
C33 H33 0.9500
C34 H34 0.9500
K101 O101 2.7933(18)
K101 O104 2.7996(19)
K101 O105 2.8000(19)
K101 O106 2.844(2)
K101 O102 2.8653(19)
K101 O103 2.8787(19)
K101 N101 2.979(2)
K101 N102 2.985(2)
N101 C101 1.467(3)
N101 C113 1.473(3)
N101 C107 1.473(4)
N102 C118 1.469(4)
N102 C112 1.470(4)
N102 C106 1.478(4)
O101 C102 1.417(3)
O101 C103 1.430(3)
O102 C105 1.420(3)
O102 C104 1.426(3)
O103 C108 1.422(3)
O103 C109 1.424(3)
O104 C111 1.417(3)
O104 C110 1.432(3)
O105 C114 1.426(4)
O105 C115 1.427(3)
O106 C116 1.420(4)
O106 C117 1.431(4)
C101 C102 1.506(4)
C101 H10A 0.9900
C101 H10B 0.9900
C102 H10C 0.9900
C102 H10D 0.9900
C103 C104 1.483(4)
C103 H10E 0.9900
C103 H10F 0.9900
C104 H10G 0.9900
C104 H10H 0.9900
C105 C106 1.503(4)
C105 H10I 0.9900
C105 H10J 0.9900
C106 H10K 0.9900
C106 H10L 0.9900
C107 C108 1.500(4)
C107 H10M 0.9900
C107 H10N 0.9900
C108 H10O 0.9900
C108 H10P 0.9900
C109 C110 1.485(4)
C109 H10Q 0.9900
C109 H10R 0.9900
C110 H11A 0.9900
C110 H11B 0.9900
C111 C112 1.499(4)
C111 H11C 0.9900
C111 H11D 0.9900
C112 H11E 0.9900
C112 H11F 0.9900
C113 C114 1.506(4)
C113 H11G 0.9900
C113 H11H 0.9900
C114 H11I 0.9900
C114 H11J 0.9900
C115 C116 1.496(5)
C115 H11K 0.9900
C115 H11L 0.9900
C116 H11M 0.9900
C116 H11N 0.9900
C117 C118 1.500(5)
C117 H11O 0.9900
C117 H11P 0.9900
C118 H11Q 0.9900
C118 H11R 0.9900
K301 O302 2.7580(19)
K301 O305 2.800(2)
K301 O301 2.812(2)
K301 O303 2.834(2)
K301 O304 2.857(2)
K301 O306 2.9069(19)
K301 N301 2.973(2)
K301 N302 2.978(2)
N301 C307 1.462(4)
N301 C313 1.469(4)
N301 C301 1.480(4)
N302 C318 1.467(4)
N302 C306 1.475(4)
N302 C312 1.478(4)
O301 C303 1.418(3)
O301 C302 1.429(4)
O302 C304 1.423(3)
O302 C305 1.435(3)
O303 C309 1.421(4)
O303 C308 1.430(4)
O304 C311 1.421(4)
O304 C310 1.429(4)
O305 C314 1.414(4)
O305 C315 1.429(3)
O306 C316 1.411(3)
O306 C317 1.432(3)
C301 C302 1.501(5)
C301 H30A 0.9900
C301 H30B 0.9900
C302 H30C 0.9900
C302 H30D 0.9900
C303 C304 1.497(4)
C303 H30E 0.9900
C303 H30F 0.9900
C304 H30G 0.9900
C304 H30H 0.9900
C305 C306 1.499(4)
C305 H30I 0.9900
C305 H30J 0.9900
C306 H30K 0.9900
C306 H30L 0.9900
C307 C308 1.492(5)
C307 H30M 0.9900
C307 H30N 0.9900
C308 H30O 0.9900
C308 H30P 0.9900
C309 C310 1.487(5)
C309 H30Q 0.9900
C309 H30R 0.9900
C310 H31A 0.9900
C310 H31B 0.9900
C311 C312 1.513(5)
C311 H31C 0.9900
C311 H31D 0.9900
C312 H31E 0.9900
C312 H31F 0.9900
C313 C314 1.509(4)
C313 H31G 0.9900
C313 H31H 0.9900
C314 H31I 0.9900
C314 H31J 0.9900
C315 C316 1.482(5)
C315 H31K 0.9900
C315 H31L 0.9900
C316 H31M 0.9900
C316 H31N 0.9900
C317 C318 1.499(5)
C317 H31O 0.9900
C317 H31P 0.9900
C318 H31Q 0.9900
C318 H31R 0.9900
C1T O1T 1.397(7)
C1T C2T 1.415(8)
C1T H1T1 0.9900
C1T H1T2 0.9900
O1T C4T 1.411(6)
C4T C3T 1.416(8)
C4T H4T1 0.9900
C4T H4T2 0.9900
C3T C2T 1.492(9)
C3T H3T1 0.9900
C3T H3T2 0.9900
C2T H2T1 0.9900
C2T H2T2 0.9900
